data_9002890
loop_
_publ_author_name
'Fridriksson, T.'
'Bish, D. L.'
'Bird, D. K.'

_publ_section_title
;
 Hydrogen-bonded water in laumontite I: X-ray powder diffraction
 study of water site occupancy and structural changes in laumontite
 during room-temperature isothermal hydration/dehydration
 Sample: P = 16.4 mbar PH2O
;
_journal_name_full 'American Mineralogist'
_journal_page_first 277
_journal_page_last 287
_journal_volume 88
_journal_year 2003
_chemical_formula_sum 'Al2 Ca H14 O15.522 Si4'
_chemical_name_mineral Laumontite
_space_group_IT_number 12
_symmetry_space_group_name_Hall '-C 2y'
_symmetry_space_group_name_H-M 'C 1 2/m 1'
_cell_angle_alpha 90
_cell_angle_beta 112.0399
_cell_angle_gamma 90
_cell_formula_units_Z 4
_cell_length_a 14.74716
_cell_length_b 13.06601
_cell_length_c 7.55735
_cell_volume 1349.785
_exptl_crystal_density_diffrn 2.307
_cod_original_formula_sum 'Si4 Al2 O15.522 Ca H14'
_cod_database_code 9002890

loop_
_symmetry_equiv_pos_as_xyz
x,y,z
1/2+x,1/2+y,z
x,-y,z
1/2+x,1/2-y,z
-x,y,-z
1/2-x,1/2+y,-z
-x,-y,-z
1/2-x,1/2-y,-z

loop_
_atom_site_aniso_label
_atom_site_aniso_U_11
_atom_site_aniso_U_22
_atom_site_aniso_U_33
_atom_site_aniso_U_12
_atom_site_aniso_U_13
_atom_site_aniso_U_23
Wat8 0.03390 0.09100 0.22600 0.00800 0.04700 -0.09100

loop_
_atom_site_label
_atom_site_fract_x
_atom_site_fract_y
_atom_site_fract_z
_atom_site_occupancy
_atom_site_U_iso_or_equiv
_atom_site_type_symbol
_atom_site_attached_hydrogens
Si1 0.23817 0.38214 0.15752 1.00000 0.00470 Si 0
Si2 0.08328 0.38332 0.32681 1.00000 0.00380 Si 0
Al 0.12850 0.31001 0.73388 1.00000 0.00460 Al 0
O1 0.26062 0.50000 0.22720 1.00000 0.00770 O 0
O2 0.20980 0.37876 0.92910 1.00000 0.00770 O 0
O3 0.14738 0.38453 0.55440 1.00000 0.00770 O 0
O4 0.14923 0.34054 0.21330 1.00000 0.00770 O 0
O5 0.33694 0.31729 0.27000 1.00000 0.00770 O 0
O6 0.05190 0.50000 0.26210 1.00000 0.00770 O 0
O7 0.00863 0.30915 0.72010 1.00000 0.00770 O 0
Ca 0.27194 0.50000 0.75867 1.00000 0.01260 Ca 0
Wat1 0.02500 0.17000 0.00000 0.01100 0.04690 O 2
Wat2 0.41577 0.46147 0.05730 0.50000 0.04690 O 2
Wat5 0.50000 0.43509 0.50000 0.50000 0.05570 O 2
Wat8 0.11622 0.11218 0.30000 1.00000 ? O 2

loop_
_cod_changelog_entry_id
_cod_changelog_entry_author
_cod_changelog_entry_date
_cod_changelog_entry_text
1
;cod-tools version 3.8.0
Id: cif_guess_AMCSD_atom_types 9581 2023-05-17 12:35:41Z saulius
;
2023-05-18T11:37:24+03:00
;Derived atom types and hydrogen counts
from atom names that follow the AMCSD naming convention
(Wat == water, O-H == hydroxyl).
;
